data_4068710
loop_
_publ_author_name
'Lippe, Katrin'
'Gerlach, Daniela'
'Kroke, Edwin'
'Wagler, J\"org'

_publ_section_title
;
 Hypercoordinate Organosilicon Complexes of an ONN&#x2032;O&#x2032;
 Chelating Ligand: Regio- and Diastereoselectivity of Rearrangement
 Reactions in Si&#x2212;Salphen Systems
;
_journal_issue 2
_journal_name_full Organometallics
_journal_page_first 621
_journal_paper_doi 10.1021/om801049q
_journal_volume 28
_journal_year 2009
_chemical_formula_moiety 'C36 H30 N2 O3 Si'
_chemical_formula_sum 'C36 H30 N2 O3 Si'
_chemical_formula_weight 566.71
_chemical_name_systematic
; 
 ? 
;
_space_group_IT_number 61
_symmetry_cell_setting orthorhombic
_symmetry_space_group_name_Hall '-P 2ac 2ab'
_symmetry_space_group_name_H-M 'P b c a'
_atom_sites_solution_hydrogens geom
_atom_sites_solution_primary direct
_atom_sites_solution_secondary difmap
_audit_creation_method SHELXL-97
_cell_angle_alpha 90.00
_cell_angle_beta 90.00
_cell_angle_gamma 90.00
_cell_formula_units_Z 8
_cell_length_a 16.5532(11)
_cell_length_b 14.9054(11)
_cell_length_c 22.7847(18)
_cell_measurement_reflns_used 9202
_cell_measurement_temperature 90(2)
_cell_measurement_theta_max 30.21
_cell_measurement_theta_min 2.56
_cell_volume 5621.7(7)
_computing_cell_refinement 'Bruker SMART'
_computing_data_collection 'Bruker SMART'
_computing_data_reduction 'Bruker SAINT'
_computing_molecular_graphics 'ORTEP32 (Farugia)'
_computing_publication_material 'Ciftab (Sheldrick)'
_computing_structure_refinement 'SHELXL-97 (Sheldrick, 1997)'
_computing_structure_solution 'SHELXS-97 (Sheldrick, 1990)'
_diffrn_ambient_temperature 90(2)
_diffrn_measured_fraction_theta_full 0.999
_diffrn_measured_fraction_theta_max 0.999
_diffrn_measurement_device_type 'CCD area detector'
_diffrn_measurement_method 'phi and omega scans'
_diffrn_radiation_monochromator graphite
_diffrn_radiation_source 'fine-focus sealed tube'
_diffrn_radiation_type MoK\a
_diffrn_radiation_wavelength 0.71073
_diffrn_reflns_av_R_equivalents 0.0566
_diffrn_reflns_av_sigmaI/netI 0.0789
_diffrn_reflns_limit_h_max 19
_diffrn_reflns_limit_h_min 0
_diffrn_reflns_limit_k_max 17
_diffrn_reflns_limit_k_min 0
_diffrn_reflns_limit_l_max 27
_diffrn_reflns_limit_l_min 0
_diffrn_reflns_number 11865
_diffrn_reflns_theta_full 25.00
_diffrn_reflns_theta_max 25.00
_diffrn_reflns_theta_min 2.56
_exptl_absorpt_coefficient_mu 0.125
_exptl_absorpt_correction_type none
_exptl_crystal_colour red
_exptl_crystal_density_diffrn 1.339
_exptl_crystal_density_method 'not measured'
_exptl_crystal_description polyhedron
_exptl_crystal_F_000 2384
_exptl_crystal_size_max 0.40
_exptl_crystal_size_mid 0.30
_exptl_crystal_size_min 0.10
_refine_diff_density_max 0.317
_refine_diff_density_min -0.520
_refine_diff_density_rms 0.051
_refine_ls_extinction_method none
_refine_ls_goodness_of_fit_ref 0.923
_refine_ls_hydrogen_treatment constr
_refine_ls_matrix_type full
_refine_ls_number_parameters 381
_refine_ls_number_reflns 4949
_refine_ls_number_restraints 0
_refine_ls_restrained_S_all 0.923
_refine_ls_R_factor_all 0.0813
_refine_ls_R_factor_gt 0.0427
_refine_ls_shift/su_max 0.001
_refine_ls_shift/su_mean 0.000
_refine_ls_structure_factor_coef Fsqd
_refine_ls_weighting_details 'calc w=1/[\s^2^(Fo^2^)+(0.0505P)^2^+0.0000P] where P=(Fo^2^+2Fc^2^)/3'
_refine_ls_weighting_scheme calc
_refine_ls_wR_factor_gt 0.0942
_refine_ls_wR_factor_ref 0.1025
_reflns_number_gt 3590
_reflns_number_total 4949
_reflns_threshold_expression >2sigma(I)
_cod_data_source_file om801049q_si_001.cif
_cod_data_source_block compound_6
_cod_original_sg_symbol_Hall -P2ac2ab
_cod_original_sg_symbol_H-M Pbca
_cod_database_code 4068710

loop_
_symmetry_equiv_pos_as_xyz
'x, y, z'
'-x+1/2, -y, z+1/2'
'-x, y+1/2, -z+1/2'
'x+1/2, -y+1/2, -z'
'-x, -y, -z'
'x-1/2, y, -z-1/2'
'x, -y-1/2, z-1/2'
'-x-1/2, y-1/2, z'

loop_
_atom_site_label
_atom_site_type_symbol
_atom_site_fract_x
_atom_site_fract_y
_atom_site_fract_z
_atom_site_U_iso_or_equiv
_atom_site_adp_type
_atom_site_occupancy
_atom_site_symmetry_multiplicity
_atom_site_calc_flag
_atom_site_refinement_flags
Si1 Si 0.11187(2) 0.34707(3) 0.417078(18) 0.01462(11) Uani 1 1 d .
O1 O 0.10680(6) 0.37029(6) 0.34304(4) 0.0162(2) Uani 1 1 d .
O2 O 0.03160(6) 0.41441(6) 0.42837(4) 0.0163(2) Uani 1 1 d .
O3 O -0.24892(6) 0.44156(7) 0.47015(4) 0.0224(3) Uani 1 1 d .
N1 N 0.21468(7) 0.37474(8) 0.42235(5) 0.0144(3) Uani 1 1 d .
N2 N 0.12302(7) 0.33799(8) 0.50604(5) 0.0148(3) Uani 1 1 d .
C1 C 0.13812(9) 0.44896(10) 0.32183(6) 0.0158(4) Uani 1 1 d .
C2 C 0.09150(9) 0.50714(10) 0.28856(6) 0.0191(4) Uani 1 1 d .
H2 H 0.0365 0.4937 0.2805 0.023 Uiso 1 1 calc R
C3 C 0.12652(9) 0.58550(11) 0.26715(7) 0.0238(4) Uani 1 1 d .
H3 H 0.0949 0.6262 0.2447 0.029 Uiso 1 1 calc R
C4 C 0.20702(10) 0.60484(10) 0.27818(7) 0.0228(4) Uani 1 1 d .
H4 H 0.2309 0.6575 0.2623 0.027 Uiso 1 1 calc R
C5 C 0.25242(9) 0.54698(10) 0.31252(6) 0.0188(4) Uani 1 1 d .
H5 H 0.3072 0.5608 0.3209 0.023 Uiso 1 1 calc R
C6 C 0.21835(8) 0.46932(10) 0.33458(6) 0.0153(3) Uani 1 1 d .
C7 C 0.26452(8) 0.40344(10) 0.37186(6) 0.0155(4) Uani 1 1 d .
H7 H 0.3134 0.4347 0.3876 0.019 Uiso 1 1 calc R
C8 C 0.25575(9) 0.35013(10) 0.47333(6) 0.0137(3) Uani 1 1 d .
C9 C 0.33933(8) 0.34623(10) 0.47966(6) 0.0158(3) Uani 1 1 d .
H9 H 0.3731 0.3605 0.4473 0.019 Uiso 1 1 calc R
C10 C 0.37341(9) 0.32184(10) 0.53250(6) 0.0175(4) Uani 1 1 d .
H10 H 0.4305 0.3204 0.5365 0.021 Uiso 1 1 calc R
C11 C 0.32490(9) 0.29938(10) 0.57977(7) 0.0199(4) Uani 1 1 d .
H11 H 0.3489 0.2823 0.6160 0.024 Uiso 1 1 calc R
C12 C 0.24193(9) 0.30164(10) 0.57451(6) 0.0177(4) Uani 1 1 d .
H12 H 0.2090 0.2856 0.6070 0.021 Uiso 1 1 calc R
C13 C 0.20593(9) 0.32740(10) 0.52161(6) 0.0142(3) Uani 1 1 d .
C14 C -0.02986(9) 0.40206(10) 0.46661(6) 0.0156(4) Uani 1 1 d .
C15 C -0.10602(8) 0.42898(10) 0.44804(7) 0.0166(4) Uani 1 1 d .
H15 H -0.1131 0.4533 0.4098 0.020 Uiso 1 1 calc R
C16 C -0.17167(9) 0.42032(10) 0.48538(7) 0.0175(4) Uani 1 1 d .
C17 C -0.16153(9) 0.38708(10) 0.54229(7) 0.0186(4) Uani 1 1 d .
H17 H -0.2062 0.3838 0.5684 0.022 Uiso 1 1 calc R
C18 C -0.08640(9) 0.35921(10) 0.55994(7) 0.0184(4) Uani 1 1 d .
H18 H -0.0799 0.3359 0.5985 0.022 Uiso 1 1 calc R
C19 C -0.01815(9) 0.36405(10) 0.52247(6) 0.0149(3) Uani 1 1 d .
C20 C 0.06085(9) 0.33573(10) 0.54214(6) 0.0148(3) Uani 1 1 d .
C21 C 0.06804(9) 0.30207(10) 0.60365(6) 0.0157(4) Uani 1 1 d .
C22 C 0.07221(9) 0.20981(10) 0.61295(7) 0.0197(4) Uani 1 1 d .
H22 H 0.0674 0.1696 0.5808 0.024 Uiso 1 1 calc R
C23 C 0.08337(9) 0.17671(11) 0.66916(7) 0.0240(4) Uani 1 1 d .
H23 H 0.0864 0.1138 0.6754 0.029 Uiso 1 1 calc R
C24 C 0.09005(9) 0.23496(11) 0.71625(7) 0.0249(4) Uani 1 1 d .
H24 H 0.0992 0.2122 0.7546 0.030 Uiso 1 1 calc R
C25 C 0.08338(9) 0.32656(12) 0.70713(7) 0.0249(4) Uani 1 1 d .
H25 H 0.0870 0.3665 0.7395 0.030 Uiso 1 1 calc R
C26 C 0.07151(9) 0.36027(11) 0.65110(7) 0.0213(4) Uani 1 1 d .
H26 H 0.0658 0.4230 0.6452 0.026 Uiso 1 1 calc R
C27 C -0.26436(9) 0.46541(11) 0.41019(7) 0.0251(4) Uani 1 1 d .
H27A H -0.2313 0.5175 0.3995 0.038 Uiso 1 1 calc R
H27B H -0.3217 0.4803 0.4055 0.038 Uiso 1 1 calc R
H27C H -0.2506 0.4148 0.3846 0.038 Uiso 1 1 calc R
C28 C 0.08407(8) 0.22480(10) 0.41113(6) 0.0147(3) Uani 1 1 d .
C29 C 0.11296(8) 0.15957(10) 0.45070(6) 0.0165(3) Uani 1 1 d .
H29 H 0.1490 0.1775 0.4809 0.020 Uiso 1 1 calc R
C30 C 0.09064(9) 0.07057(10) 0.44696(7) 0.0196(4) Uani 1 1 d .
H30 H 0.1113 0.0286 0.4745 0.024 Uiso 1 1 calc R
C31 C 0.03826(9) 0.04194(11) 0.40321(6) 0.0190(4) Uani 1 1 d .
H31 H 0.0221 -0.0191 0.4009 0.023 Uiso 1 1 calc R
C32 C 0.01003(9) 0.10417(11) 0.36307(7) 0.0204(4) Uani 1 1 d .
H32 H -0.0253 0.0854 0.3326 0.025 Uiso 1 1 calc R
C33 C 0.03271(9) 0.19359(10) 0.36676(6) 0.0174(4) Uani 1 1 d .
H33 H 0.0129 0.2348 0.3384 0.021 Uiso 1 1 calc R
C34 C 0.29343(9) 0.32222(10) 0.33507(6) 0.0193(4) Uani 1 1 d .
H34A H 0.3137 0.2751 0.3619 0.023 Uiso 1 1 calc R
H34B H 0.2468 0.2972 0.3133 0.023 Uiso 1 1 calc R
C35 C 0.35867(10) 0.34591(11) 0.29234(7) 0.0280(4) Uani 1 1 d .
H35 H 0.4099 0.3617 0.3081 0.034 Uiso 1 1 calc R
C36 C 0.35142(11) 0.34686(11) 0.23511(8) 0.0381(5) Uani 1 1 d .
H36A H 0.3013 0.3316 0.2174 0.046 Uiso 1 1 calc R
H36B H 0.3963 0.3628 0.2113 0.046 Uiso 1 1 calc R

loop_
_atom_site_aniso_label
_atom_site_aniso_U_11
_atom_site_aniso_U_22
_atom_site_aniso_U_33
_atom_site_aniso_U_23
_atom_site_aniso_U_13
_atom_site_aniso_U_12
Si1 0.0134(2) 0.0184(3) 0.0121(2) -0.00041(19) 0.00013(17) -0.00043(18)
O1 0.0164(6) 0.0188(6) 0.0133(6) 0.0006(5) -0.0002(4) -0.0025(4)
O2 0.0147(6) 0.0205(6) 0.0138(6) 0.0026(5) 0.0033(4) -0.0001(4)
O3 0.0164(6) 0.0245(7) 0.0261(7) 0.0023(5) 0.0026(5) 0.0022(5)
N1 0.0151(7) 0.0170(8) 0.0112(7) 0.0021(5) 0.0001(5) -0.0016(5)
N2 0.0150(7) 0.0162(7) 0.0133(7) -0.0014(6) 0.0005(5) -0.0007(5)
C1 0.0201(9) 0.0158(9) 0.0115(8) -0.0028(7) 0.0035(6) -0.0008(6)
C2 0.0168(9) 0.0229(10) 0.0176(9) -0.0028(7) -0.0024(7) 0.0003(7)
C3 0.0312(10) 0.0221(10) 0.0181(9) -0.0001(8) -0.0082(7) 0.0046(7)
C4 0.0315(10) 0.0186(10) 0.0183(9) 0.0022(7) -0.0011(8) -0.0044(8)
C5 0.0198(9) 0.0212(10) 0.0154(9) -0.0001(7) -0.0016(7) -0.0032(7)
C6 0.0181(9) 0.0186(9) 0.0090(8) -0.0024(7) 0.0019(6) 0.0020(7)
C7 0.0113(8) 0.0205(10) 0.0148(9) 0.0009(7) 0.0013(6) -0.0028(6)
C8 0.0192(8) 0.0078(9) 0.0141(8) -0.0018(7) -0.0013(6) -0.0012(6)
C9 0.0157(9) 0.0150(9) 0.0167(9) -0.0002(7) 0.0015(6) -0.0016(6)
C10 0.0149(8) 0.0173(9) 0.0205(9) -0.0037(7) -0.0031(7) 0.0008(6)
C11 0.0241(9) 0.0194(10) 0.0160(9) 0.0020(7) -0.0063(7) 0.0015(7)
C12 0.0197(9) 0.0177(10) 0.0157(9) -0.0007(7) 0.0004(7) -0.0020(7)
C13 0.0166(8) 0.0117(9) 0.0143(8) -0.0028(7) -0.0017(6) 0.0003(6)
C14 0.0177(8) 0.0123(9) 0.0168(9) -0.0030(7) 0.0042(7) -0.0024(6)
C15 0.0182(8) 0.0152(9) 0.0166(9) 0.0001(7) 0.0012(7) 0.0006(6)
C16 0.0156(8) 0.0132(9) 0.0237(9) -0.0033(7) 0.0003(7) 0.0008(6)
C17 0.0173(9) 0.0181(9) 0.0205(9) -0.0035(7) 0.0069(7) -0.0018(7)
C18 0.0230(9) 0.0174(9) 0.0147(8) -0.0016(7) 0.0030(7) -0.0042(7)
C19 0.0184(8) 0.0128(9) 0.0135(8) -0.0025(7) 0.0012(6) -0.0025(6)
C20 0.0202(9) 0.0101(9) 0.0139(8) -0.0029(7) 0.0022(7) -0.0036(6)
C21 0.0142(8) 0.0182(10) 0.0145(9) 0.0011(7) 0.0026(6) -0.0002(6)
C22 0.0193(9) 0.0217(10) 0.0182(9) -0.0010(7) 0.0029(7) -0.0017(7)
C23 0.0229(9) 0.0241(10) 0.0250(10) 0.0098(8) 0.0040(7) 0.0026(7)
C24 0.0204(9) 0.0378(12) 0.0165(9) 0.0079(8) 0.0026(7) 0.0044(8)
C25 0.0265(10) 0.0342(12) 0.0138(9) -0.0015(8) 0.0007(7) 0.0020(8)
C26 0.0219(9) 0.0222(10) 0.0197(9) 0.0005(7) 0.0036(7) 0.0011(7)
C27 0.0207(9) 0.0257(11) 0.0288(10) 0.0026(8) -0.0029(7) 0.0022(7)
C28 0.0101(8) 0.0209(10) 0.0129(8) -0.0020(7) 0.0029(6) 0.0006(6)
C29 0.0142(8) 0.0189(10) 0.0164(9) -0.0040(7) -0.0016(6) -0.0003(7)
C30 0.0197(9) 0.0210(10) 0.0183(9) 0.0004(7) -0.0024(7) 0.0031(7)
C31 0.0193(9) 0.0145(10) 0.0232(9) -0.0026(7) 0.0020(7) -0.0016(7)
C32 0.0158(9) 0.0273(11) 0.0182(9) -0.0062(8) -0.0020(7) -0.0038(7)
C33 0.0156(8) 0.0213(10) 0.0152(9) 0.0022(7) 0.0019(6) 0.0000(7)
C34 0.0193(9) 0.0197(10) 0.0188(9) 0.0008(7) 0.0007(7) 0.0033(7)
C35 0.0214(9) 0.0337(12) 0.0287(10) -0.0050(9) 0.0071(7) 0.0031(8)
C36 0.0468(12) 0.0354(12) 0.0320(12) 0.0004(10) 0.0174(9) -0.0001(9)

loop_
_atom_type_symbol
_atom_type_description
_atom_type_scat_dispersion_real
_atom_type_scat_dispersion_imag
_atom_type_scat_source
C C 0.0033 0.0016 'International Tables Vol C Tables 4.2.6.8 and 6.1.1.4'
H H 0.0000 0.0000 'International Tables Vol C Tables 4.2.6.8 and 6.1.1.4'
N N 0.0061 0.0033 'International Tables Vol C Tables 4.2.6.8 and 6.1.1.4'
O O 0.0106 0.0060 'International Tables Vol C Tables 4.2.6.8 and 6.1.1.4'
Si Si 0.0817 0.0704 'International Tables Vol C Tables 4.2.6.8 and 6.1.1.4'

loop_
_geom_angle_atom_site_label_1
_geom_angle_atom_site_label_2
_geom_angle_atom_site_label_3
_geom_angle
O2 Si1 O1 89.51(5)
O2 Si1 N1 127.89(6)
O1 Si1 N1 93.84(5)
O2 Si1 C28 113.24(6)
O1 Si1 C28 96.42(6)
N1 Si1 C28 117.96(6)
O2 Si1 N2 87.66(5)
O1 Si1 N2 171.89(5)
N1 Si1 N2 81.94(5)
C28 Si1 N2 91.69(6)
C1 O1 Si1 119.89(9)
C14 O2 Si1 127.64(9)
C16 O3 C27 117.86(11)
C8 N1 C7 116.87(11)
C8 N1 Si1 117.88(9)
C7 N1 Si1 123.75(9)
C20 N2 C13 126.40(12)
C20 N2 Si1 123.44(10)
C13 N2 Si1 109.98(9)
O1 C1 C2 121.17(13)
O1 C1 C6 118.27(13)
C2 C1 C6 120.56(14)
C1 C2 C3 118.99(14)
C1 C2 H2 120.5
C3 C2 H2 120.5
C4 C3 C2 120.75(14)
C4 C3 H3 119.6
C2 C3 H3 119.6
C5 C4 C3 119.61(15)
C5 C4 H4 120.2
C3 C4 H4 120.2
C6 C5 C4 120.34(15)
C6 C5 H5 119.8
C4 C5 H5 119.8
C5 C6 C1 119.71(14)
C5 C6 C7 122.94(13)
C1 C6 C7 117.34(13)
N1 C7 C6 110.13(11)
N1 C7 C34 111.55(12)
C6 C7 C34 111.17(12)
N1 C7 H7 107.9
C6 C7 H7 107.9
C34 C7 H7 107.9
C9 C8 N1 125.56(13)
C9 C8 C13 119.22(13)
N1 C8 C13 115.22(13)
C10 C9 C8 120.55(14)
C10 C9 H9 119.7
C8 C9 H9 119.7
C9 C10 C11 120.38(14)
C9 C10 H10 119.8
C11 C10 H10 119.8
C12 C11 C10 120.28(14)
C12 C11 H11 119.9
C10 C11 H11 119.9
C11 C12 C13 120.40(14)
C11 C12 H12 119.8
C13 C12 H12 119.8
C12 C13 C8 119.16(13)
C12 C13 N2 130.91(13)
C8 C13 N2 109.91(12)
O2 C14 C15 116.57(13)
O2 C14 C19 122.29(13)
C15 C14 C19 121.14(13)
C16 C15 C14 119.85(14)
C16 C15 H15 120.1
C14 C15 H15 120.1
O3 C16 C15 123.91(14)
O3 C16 C17 115.54(13)
C15 C16 C17 120.54(14)
C18 C17 C16 119.21(14)
C18 C17 H17 120.4
C16 C17 H17 120.4
C17 C18 C19 122.06(15)
C17 C18 H18 119.0
C19 C18 H18 119.0
C14 C19 C18 117.09(14)
C14 C19 C20 121.53(13)
C18 C19 C20 121.29(14)
N2 C20 C19 120.37(13)
N2 C20 C21 122.14(13)
C19 C20 C21 117.47(12)
C26 C21 C22 119.79(14)
C26 C21 C20 121.64(14)
C22 C21 C20 118.57(13)
C23 C22 C21 119.93(15)
C23 C22 H22 120.0
C21 C22 H22 120.0
C24 C23 C22 120.26(15)
C24 C23 H23 119.9
C22 C23 H23 119.9
C23 C24 C25 119.69(15)
C23 C24 H24 120.2
C25 C24 H24 120.2
C24 C25 C26 120.44(15)
C24 C25 H25 119.8
C26 C25 H25 119.8
C25 C26 C21 119.80(15)
C25 C26 H26 120.1
C21 C26 H26 120.1
O3 C27 H27A 109.5
O3 C27 H27B 109.5
H27A C27 H27B 109.5
O3 C27 H27C 109.5
H27A C27 H27C 109.5
H27B C27 H27C 109.5
C33 C28 C29 116.01(14)
C33 C28 Si1 121.43(11)
C29 C28 Si1 122.56(11)
C30 C29 C28 122.20(14)
C30 C29 H29 118.9
C28 C29 H29 118.9
C29 C30 C31 120.47(14)
C29 C30 H30 119.8
C31 C30 H30 119.8
C32 C31 C30 118.64(15)
C32 C31 H31 120.7
C30 C31 H31 120.7
C31 C32 C33 120.83(14)
C31 C32 H32 119.6
C33 C32 H32 119.6
C32 C33 C28 121.81(14)
C32 C33 H33 119.1
C28 C33 H33 119.1
C35 C34 C7 113.01(13)
C35 C34 H34A 109.0
C7 C34 H34A 109.0
C35 C34 H34B 109.0
C7 C34 H34B 109.0
H34A C34 H34B 107.8
C36 C35 C34 125.75(16)
C36 C35 H35 117.1
C34 C35 H35 117.1
C35 C36 H36A 120.0
C35 C36 H36B 120.0
H36A C36 H36B 120.0

loop_
_geom_bond_atom_site_label_1
_geom_bond_atom_site_label_2
_geom_bond_distance
Si1 O2 1.6850(10)
Si1 O1 1.7242(10)
Si1 N1 1.7552(12)
Si1 C28 1.8847(16)
Si1 N2 2.0399(12)
O1 C1 1.3700(17)
O2 C14 1.3520(16)
O3 C16 1.3624(17)
O3 C27 1.4347(17)
N1 C8 1.3949(17)
N1 C7 1.4788(17)
N2 C20 1.3179(17)
N2 C13 1.4262(18)
C1 C2 1.386(2)
C1 C6 1.3929(19)
C2 C3 1.392(2)
C2 H2 0.9500
C3 C4 1.386(2)
C3 H3 0.9500
C4 C5 1.386(2)
C4 H4 0.9500
C5 C6 1.382(2)
C5 H5 0.9500
C6 C7 1.5065(19)
C7 C34 1.548(2)
C7 H7 1.0000
C8 C9 1.3922(19)
C8 C13 1.4161(19)
C9 C10 1.3784(19)
C9 H9 0.9500
C10 C11 1.385(2)
C10 H10 0.9500
C11 C12 1.379(2)
C11 H11 0.9500
C12 C13 1.3983(19)
C12 H12 0.9500
C14 C15 1.389(2)
C14 C19 1.407(2)
C15 C16 1.386(2)
C15 H15 0.9500
C16 C17 1.398(2)
C17 C18 1.371(2)
C17 H17 0.9500
C18 C19 1.418(2)
C18 H18 0.9500
C19 C20 1.445(2)
C20 C21 1.493(2)
C21 C26 1.387(2)
C21 C22 1.393(2)
C22 C23 1.385(2)
C22 H22 0.9500
C23 C24 1.385(2)
C23 H23 0.9500
C24 C25 1.386(2)
C24 H24 0.9500
C25 C26 1.386(2)
C25 H25 0.9500
C26 H26 0.9500
C27 H27A 0.9800
C27 H27B 0.9800
C27 H27C 0.9800
C28 C33 1.4004(19)
C28 C29 1.410(2)
C29 C30 1.380(2)
C29 H29 0.9500
C30 C31 1.388(2)
C30 H30 0.9500
C31 C32 1.384(2)
C31 H31 0.9500
C32 C33 1.387(2)
C32 H32 0.9500
C33 H33 0.9500
C34 C35 1.496(2)
C34 H34A 0.9900
C34 H34B 0.9900
C35 C36 1.310(2)
C35 H35 0.9500
C36 H36A 0.9500
C36 H36B 0.9500

loop_
_geom_torsion_atom_site_label_1
_geom_torsion_atom_site_label_2
_geom_torsion_atom_site_label_3
_geom_torsion_atom_site_label_4
_geom_torsion
O2 Si1 O1 C1 79.81(10)
N1 Si1 O1 C1 -48.15(11)
C28 Si1 O1 C1 -166.86(10)
O1 Si1 O2 C14 142.28(11)
N1 Si1 O2 C14 -123.23(11)
C28 Si1 O2 C14 45.50(13)
N2 Si1 O2 C14 -45.33(11)
O2 Si1 N1 C8 100.45(11)
O1 Si1 N1 C8 -167.17(10)
C28 Si1 N1 C8 -67.82(12)
N2 Si1 N1 C8 19.80(10)
O2 Si1 N1 C7 -93.94(12)
O1 Si1 N1 C7 -1.56(11)
C28 Si1 N1 C7 97.79(12)
N2 Si1 N1 C7 -174.59(12)
O2 Si1 N2 C20 36.13(12)
N1 Si1 N2 C20 164.93(13)
C28 Si1 N2 C20 -77.06(12)
O2 Si1 N2 C13 -148.50(10)
N1 Si1 N2 C13 -19.70(10)
C28 Si1 N2 C13 98.31(10)
Si1 O1 C1 C2 -125.40(13)
Si1 O1 C1 C6 54.56(16)
O1 C1 C2 C3 -178.88(13)
C6 C1 C2 C3 1.2(2)
C1 C2 C3 C4 0.8(2)
C2 C3 C4 C5 -2.1(2)
C3 C4 C5 C6 1.5(2)
C4 C5 C6 C1 0.5(2)
C4 C5 C6 C7 179.65(13)
O1 C1 C6 C5 178.25(12)
C2 C1 C6 C5 -1.8(2)
O1 C1 C6 C7 -0.99(19)
C2 C1 C6 C7 178.96(13)
C8 N1 C7 C6 -151.00(12)
Si1 N1 C7 C6 43.25(16)
C8 N1 C7 C34 85.06(15)
Si1 N1 C7 C34 -80.68(14)
C5 C6 C7 N1 135.88(14)
C1 C6 C7 N1 -44.91(17)
C5 C6 C7 C34 -99.96(16)
C1 C6 C7 C34 79.25(16)
C7 N1 C8 C9 -3.3(2)
Si1 N1 C8 C9 163.33(12)
C7 N1 C8 C13 176.95(12)
Si1 N1 C8 C13 -16.44(16)
N1 C8 C9 C10 179.29(14)
C13 C8 C9 C10 -1.0(2)
C8 C9 C10 C11 1.1(2)
C9 C10 C11 C12 -0.3(2)
C10 C11 C12 C13 -0.6(2)
C11 C12 C13 C8 0.7(2)
C11 C12 C13 N2 -177.52(14)
C9 C8 C13 C12 0.0(2)
N1 C8 C13 C12 179.82(13)
C9 C8 C13 N2 178.63(13)
N1 C8 C13 N2 -1.59(17)
C20 N2 C13 C12 9.1(3)
Si1 N2 C13 C12 -166.14(13)
C20 N2 C13 C8 -169.31(14)
Si1 N2 C13 C8 15.49(14)
Si1 O2 C14 C15 -143.33(11)
Si1 O2 C14 C19 36.71(19)
O2 C14 C15 C16 -178.51(13)
C19 C14 C15 C16 1.5(2)
C27 O3 C16 C15 6.7(2)
C27 O3 C16 C17 -172.48(13)
C14 C15 C16 O3 -177.28(13)
C14 C15 C16 C17 1.8(2)
O3 C16 C17 C18 176.24(13)
C15 C16 C17 C18 -3.0(2)
C16 C17 C18 C19 0.8(2)
O2 C14 C19 C18 176.49(13)
C15 C14 C19 C18 -3.5(2)
O2 C14 C19 C20 -0.1(2)
C15 C14 C19 C20 179.91(14)
C17 C18 C19 C14 2.3(2)
C17 C18 C19 C20 178.97(14)
C13 N2 C20 C19 168.29(13)
Si1 N2 C20 C19 -17.12(19)
C13 N2 C20 C21 -13.4(2)
Si1 N2 C20 C21 161.21(11)
C14 C19 C20 N2 -5.7(2)
C18 C19 C20 N2 177.78(13)
C14 C19 C20 C21 175.85(13)
C18 C19 C20 C21 -0.6(2)
N2 C20 C21 C26 102.73(18)
C19 C20 C21 C26 -78.89(18)
N2 C20 C21 C22 -76.55(19)
C19 C20 C21 C22 101.83(16)
C26 C21 C22 C23 -2.8(2)
C20 C21 C22 C23 176.46(13)
C21 C22 C23 C24 0.3(2)
C22 C23 C24 C25 1.7(2)
C23 C24 C25 C26 -1.1(2)
C24 C25 C26 C21 -1.4(2)
C22 C21 C26 C25 3.4(2)
C20 C21 C26 C25 -175.87(14)
O2 Si1 C28 C33 61.32(13)
O1 Si1 C28 C33 -30.92(12)
N1 Si1 C28 C33 -128.74(11)
N2 Si1 C28 C33 149.49(12)
O2 Si1 C28 C29 -118.41(11)
O1 Si1 C28 C29 149.36(12)
N1 Si1 C28 C29 51.54(14)
N2 Si1 C28 C29 -30.23(12)
C33 C28 C29 C30 -1.5(2)
Si1 C28 C29 C30 178.26(11)
C28 C29 C30 C31 0.2(2)
C29 C30 C31 C32 1.0(2)
C30 C31 C32 C33 -0.8(2)
C31 C32 C33 C28 -0.6(2)
C29 C28 C33 C32 1.7(2)
Si1 C28 C33 C32 -178.07(11)
N1 C7 C34 C35 -166.79(12)
C6 C7 C34 C35 69.86(16)
C7 C34 C35 C36 -111.52(19)
